data_2205025
loop_
_publ_author_name
'Zhang, Xiu-Ling'
'Liang, Zu-Pei'

_publ_section_title (8<i>E</i>)-8-Benzylidene-3,4,5,6,7,8-hexahydro-4-phenylquinazoline-2(1<i>H</i>)-thione
_journal_issue 2
_journal_name_full 'Acta Crystallographica Section E'
_journal_page_first o217
_journal_page_last o219
_journal_paper_doi 10.1107/S1600536804033859
_journal_volume 61
_journal_year 2005
_chemical_formula_moiety 'C21 H20 N2 S'
_chemical_formula_sum 'C21 H20 N2 S'
_chemical_formula_weight 332.45
_chemical_melting_point .469E-305
_chemical_name_systematic
;
(8E)-8-benzylidene-3,4,5,6,7,8-hexahydro-4-phenylquinazoline-2(1H)-thione
;
_space_group_IT_number 2
_symmetry_cell_setting triclinic
_symmetry_space_group_name_Hall '-P 1'
_symmetry_space_group_name_H-M 'P -1'
_cell_angle_alpha 113.440(5)
_cell_angle_beta 100.681(6)
_cell_angle_gamma 104.926(6)
_cell_formula_units_Z 4
_cell_length_a 10.472(3)
_cell_length_b 13.526(4)
_cell_length_c 14.963(5)
_cell_measurement_reflns_used 771
_cell_measurement_temperature 293(2)
_cell_measurement_theta_max 25.08
_cell_measurement_theta_min 3.23
_cell_volume 1777.1(10)
_computing_cell_refinement SMART
_computing_data_collection 'SMART (Bruker, 1997)'
_computing_data_reduction 'SAINT (Bruker, 1997)'
_computing_molecular_graphics 'SHELXTL (Bruker, 1997)'
_computing_publication_material SHELXTL
_computing_structure_refinement 'SHELXL97 (Sheldrick, 1997)'
_computing_structure_solution 'SHELXS97 (Sheldrick, 1997)'
_diffrn_ambient_temperature 293(2)
_diffrn_measured_fraction_theta_full 0.989
_diffrn_measured_fraction_theta_max 0.989
_diffrn_measurement_device_type 'Bruker SMART1000 CCD area-detector'
_diffrn_measurement_method '\f and \w scans'
_diffrn_radiation_monochromator graphite
_diffrn_radiation_source 'fine-focus sealed tube'
_diffrn_radiation_type MoK\a
_diffrn_radiation_wavelength 0.71073
_diffrn_reflns_av_R_equivalents 0.0222
_diffrn_reflns_av_sigmaI/netI 0.0629
_diffrn_reflns_limit_h_max 13
_diffrn_reflns_limit_h_min -11
_diffrn_reflns_limit_k_max 15
_diffrn_reflns_limit_k_min -16
_diffrn_reflns_limit_l_max 18
_diffrn_reflns_limit_l_min -14
_diffrn_reflns_number 10378
_diffrn_reflns_theta_full 26.40
_diffrn_reflns_theta_max 26.40
_diffrn_reflns_theta_min 1.76
_diffrn_standards_decay_% 0
_diffrn_standards_number 0
_exptl_absorpt_coefficient_mu 0.186
_exptl_absorpt_correction_T_max 0.956
_exptl_absorpt_correction_T_min 0.928
_exptl_absorpt_correction_type multi-scan
_exptl_absorpt_process_details '(SADABS; Bruker, 1997)'
_exptl_crystal_colour colourless
_exptl_crystal_density_diffrn 1.243
_exptl_crystal_density_meas ?
_exptl_crystal_density_method 'not measured'
_exptl_crystal_description Plate
_exptl_crystal_F_000 704
_exptl_crystal_size_max 0.32
_exptl_crystal_size_mid 0.30
_exptl_crystal_size_min 0.24
_refine_diff_density_max 0.213
_refine_diff_density_min -0.161
_refine_ls_extinction_method none
_refine_ls_goodness_of_fit_ref 1.002
_refine_ls_hydrogen_treatment mixed
_refine_ls_matrix_type full
_refine_ls_number_parameters 477
_refine_ls_number_reflns 7205
_refine_ls_number_restraints 65
_refine_ls_restrained_S_all 1.092
_refine_ls_R_factor_all 0.1142
_refine_ls_R_factor_gt 0.0479
_refine_ls_shift/su_max 0.001
_refine_ls_shift/su_mean 0.000
_refine_ls_structure_factor_coef Fsqd
_refine_ls_weighting_details 'calc w = 1/[\s^2^(Fo^2^)+(0.0508P)^2^+0.1289P] where P = (Fo^2^+2Fc^2^)/3'
_refine_ls_weighting_scheme calc
_refine_ls_wR_factor_ref 0.1290
_reflns_number_gt 3846
_reflns_number_total 7205
_reflns_threshold_expression 'I > 2\s(I)'
_cod_data_source_file ci6498.cif
_cod_data_source_block I
_cod_depositor_comments
;
The following automatic conversions were performed:
'_symmetry_cell_setting' value 'Triclinic' changed to 'triclinic'
according to '/home/saulius/struct/CIF-dictionaries/cif_core.dic'
dictionary named 'cif_core.dic' version 2.4.1 from 2010-06-29.

Automatic conversion script
Id: cif_fix_enum 1527 2010-12-29 10:47:43Z saulius 

The following automatic conversions were performed:

'_symmetry_cell_setting' value 'Triclinic' changed to 'triclinic'
according to /home/saulius/struct/CIF-dictionaries/cif_core.dic
dictionary named 'cif_core.dic' version 2.4.1 from 2010-06-29.

Automatic conversion script
Id: cif_fix_values 1715 2011-07-08 13:25:40Z adriana 

The following automatic conversions were performed:

'_exptl_crystal_density_meas' value 'none' was changed to '?' - the
value is perceived as not measured.

Automatic conversion script
Id: cif_fix_values 3008 2015-01-20 13:52:24Z robertas 
;
_cod_original_cell_volume 1777.2(10)
_cod_database_code 2205025
_cod_database_fobs_code 2205025

loop_
_symmetry_equiv_pos_as_xyz
'x, y, z'
'-x, -y, -z'

loop_
_atom_site_label
_atom_site_fract_x
_atom_site_fract_y
_atom_site_fract_z
_atom_site_U_iso_or_equiv
_atom_site_adp_type
_atom_site_calc_flag
_atom_site_refinement_flags
_atom_site_occupancy
_atom_site_disorder_assembly
_atom_site_disorder_group
_atom_site_type_symbol
S1 -0.04098(7) 0.32197(6) 0.43267(6) 0.0535(2) Uani d . 1 . . S
N1 0.1856(2) 0.48362(19) 0.45416(18) 0.0482(6) Uani d . 1 . . N
H1 0.152(3) 0.528(2) 0.4929(19) 0.054(9) Uiso d . 1 . . H
N2 0.1283(2) 0.3042(2) 0.32088(18) 0.0485(6) Uani d . 1 . . N
H2 0.074(3) 0.234(2) 0.286(2) 0.055(9) Uiso d . 1 . . H
C1 0.0983(3) 0.3720(2) 0.3989(2) 0.0430(6) Uani d . 1 . . C
C2 0.2255(3) 0.3461(2) 0.2734(2) 0.0471(7) Uani d . 1 A . C
H2A 0.2752 0.2928 0.2534 0.057 Uiso calc R 1 . . H
C3 0.3325(3) 0.4641(2) 0.3508(2) 0.0468(7) Uani d D 1 . . C
C4 0.3084(2) 0.5284(2) 0.4356(2) 0.0441(6) Uani d D 1 A . C
C5 0.4112(3) 0.6440(2) 0.5147(2) 0.0491(7) Uani d D 1 . . C
C6 0.5394(8) 0.6854(7) 0.4855(5) 0.063(3) Uani d PDU 0.594(12) A 1 C
H6A 0.5680 0.7686 0.5114 0.075 Uiso calc PR 0.594(12) A 1 H
H6B 0.6151 0.6711 0.5201 0.075 Uiso calc PR 0.594(12) A 1 H
C7 0.5192(9) 0.6295(5) 0.3714(6) 0.067(2) Uani d PDU 0.594(12) A 1 C
H7A 0.4560 0.6548 0.3376 0.080 Uiso calc PR 0.594(12) A 1 H
H7B 0.6083 0.6545 0.3610 0.080 Uiso calc PR 0.594(12) A 1 H
C8 0.4607(12) 0.4990(8) 0.3235(11) 0.074(5) Uani d PDU 0.594(12) A 1 C
H8A 0.4379 0.4651 0.2493 0.088 Uiso calc PR 0.594(12) A 1 H
H8B 0.5292 0.4720 0.3493 0.088 Uiso calc PR 0.594(12) A 1 H
C6' 0.4971(13) 0.7039(8) 0.4684(10) 0.077(5) Uani d PDU 0.406(12) A 2 C
H6'A 0.5662 0.7781 0.5215 0.092 Uiso calc PR 0.406(12) A 2 H
H6'B 0.4383 0.7164 0.4190 0.092 Uiso calc PR 0.406(12) A 2 H
C7' 0.5674(9) 0.6231(8) 0.4159(11) 0.073(3) Uani d PDU 0.406(12) A 2 C
H7'A 0.6177 0.6053 0.4651 0.087 Uiso calc PR 0.406(12) A 2 H
H7'B 0.6345 0.6615 0.3922 0.087 Uiso calc PR 0.406(12) A 2 H
C8' 0.4613(13) 0.5112(12) 0.3249(11) 0.042(5) Uani d PDU 0.406(12) A 2 C
H8'A 0.5043 0.4538 0.3048 0.050 Uiso calc PR 0.406(12) A 2 H
H8'B 0.4332 0.5252 0.2669 0.050 Uiso calc PR 0.406(12) A 2 H
C9 0.1480(3) 0.3453(2) 0.1762(2) 0.0474(7) Uani d . 1 . . C
C10 0.1313(3) 0.2605(3) 0.0802(2) 0.0689(9) Uani d . 1 A . C
H10 0.1674 0.2030 0.0745 0.083 Uiso calc R 1 . . H
C11 0.0613(4) 0.2605(3) -0.0078(3) 0.0881(11) Uani d . 1 . . C
H11 0.0505 0.2031 -0.0723 0.106 Uiso calc R 1 A . H
C12 0.0081(3) 0.3441(4) -0.0001(3) 0.0846(11) Uani d . 1 A . C
H12 -0.0368 0.3449 -0.0594 0.101 Uiso calc R 1 . . H
C13 0.0204(3) 0.4269(3) 0.0943(3) 0.0795(10) Uani d . 1 . . C
H13 -0.0189 0.4824 0.0993 0.095 Uiso calc R 1 A . H
C14 0.0911(3) 0.4279(3) 0.1821(2) 0.0656(8) Uani d . 1 A . C
H14 0.1005 0.4851 0.2462 0.079 Uiso calc R 1 . . H
C15 0.4014(3) 0.6943(2) 0.6081(2) 0.0486(7) Uani d . 1 A . C
H15 0.3229 0.6526 0.6165 0.058 Uiso calc R 1 . . H
C16 0.4910(3) 0.8038(2) 0.7010(2) 0.0474(7) Uani d . 1 . . C
C17 0.4303(3) 0.8478(3) 0.7760(2) 0.0595(8) Uani d . 1 A . C
H17 0.3367 0.8087 0.7640 0.071 Uiso calc R 1 . . H
C18 0.5053(4) 0.9475(3) 0.8672(2) 0.0791(10) Uani d . 1 . . C
H18 0.4617 0.9764 0.9150 0.095 Uiso calc R 1 A . H
C19 0.6456(4) 1.0046(3) 0.8876(3) 0.0824(11) Uani d . 1 A . C
H19 0.6978 1.0706 0.9500 0.099 Uiso calc R 1 . . H
C20 0.7062(3) 0.9629(3) 0.8153(3) 0.0758(10) Uani d . 1 . . C
H20 0.8002 1.0018 0.8283 0.091 Uiso calc R 1 A . H
C21 0.6310(3) 0.8643(2) 0.7232(2) 0.0623(8) Uani d . 1 A . C
H21 0.6751 0.8377 0.6750 0.075 Uiso calc R 1 . . H
S2 0.91078(8) 1.03371(6) 0.14923(6) 0.0650(3) Uani d . 1 . . S
N3 0.6895(2) 0.8746(2) 0.1350(2) 0.0578(7) Uani d . 1 . . N
H3 0.697(3) 0.839(2) 0.078(2) 0.060(10) Uiso d . 1 . . H
N4 0.7905(2) 1.0357(2) 0.29031(18) 0.0481(6) Uani d . 1 . . N
H4 0.845(3) 1.101(2) 0.3257(19) 0.050(8) Uiso d . 1 . . H
C22 0.7919(3) 0.9798(2) 0.1956(2) 0.0463(6) Uani d . 1 . . C
C23 0.6871(3) 1.0001(2) 0.33676(19) 0.0447(6) Uani d . 1 . . C
H23 0.6441 1.0585 0.3566 0.054 Uiso calc R 1 . . H
C24 0.5733(2) 0.8864(2) 0.2579(2) 0.0445(6) Uani d . 1 . . C
C25 0.5779(3) 0.8286(2) 0.1634(2) 0.0452(6) Uani d . 1 . . C
C26 0.4669(3) 0.7179(2) 0.0838(2) 0.0474(7) Uani d . 1 . . C
C27 0.3706(3) 0.6606(2) 0.1268(2) 0.0606(8) Uani d . 1 . . C
H27A 0.4170 0.6250 0.1601 0.073 Uiso calc R 1 . . H
H27B 0.2876 0.6002 0.0711 0.073 Uiso calc R 1 . . H
C28 0.3292(3) 0.7483(2) 0.2035(2) 0.0637(8) Uani d . 1 . . C
H28A 0.2680 0.7096 0.2306 0.076 Uiso calc R 1 . . H
H28B 0.2770 0.7795 0.1683 0.076 Uiso calc R 1 . . H
C29 0.4533(3) 0.8476(2) 0.2924(2) 0.0591(8) Uani d . 1 . . C
H29A 0.4251 0.9123 0.3255 0.071 Uiso calc R 1 . . H
H29B 0.4832 0.8231 0.3429 0.071 Uiso calc R 1 . . H
C30 0.7567(2) 0.9974(2) 0.43388(19) 0.0413(6) Uani d . 1 . . C
C31 0.7989(3) 0.9073(2) 0.4284(2) 0.0515(7) Uani d . 1 . . C
H31 0.7848 0.8477 0.3642 0.062 Uiso calc R 1 . . H
C32 0.8610(3) 0.9036(3) 0.5154(3) 0.0632(8) Uani d . 1 . . C
H32 0.8895 0.8423 0.5099 0.076 Uiso calc R 1 . . H
C33 0.8810(3) 0.9897(4) 0.6098(3) 0.0743(10) Uani d . 1 . . C
H33 0.9222 0.9868 0.6689 0.089 Uiso calc R 1 . . H
C34 0.8407(3) 1.0798(3) 0.6179(2) 0.0775(10) Uani d . 1 . . C
H34 0.8550 1.1386 0.6826 0.093 Uiso calc R 1 . . H
C35 0.7778(3) 1.0849(3) 0.5294(2) 0.0627(8) Uani d . 1 . . C
H35 0.7506 1.1468 0.5352 0.075 Uiso calc R 1 . . H
C36 0.4517(3) 0.6779(2) -0.0162(2) 0.0562(7) Uani d . 1 . . C
H36 0.5160 0.7238 -0.0325 0.067 Uiso calc R 1 . . H
C37 0.3467(3) 0.5706(2) -0.1042(2) 0.0513(7) Uani d . 1 . . C
C38 0.3088(3) 0.4638(2) -0.1051(2) 0.0638(8) Uani d . 1 . . C
H38 0.3511 0.4576 -0.0482 0.077 Uiso calc R 1 . . H
C39 0.2090(3) 0.3671(3) -0.1898(3) 0.0721(9) Uani d . 1 . . C
H39 0.1843 0.2963 -0.1891 0.086 Uiso calc R 1 . . H
C40 0.1456(3) 0.3733(3) -0.2746(2) 0.0714(9) Uani d . 1 . . C
H40 0.0779 0.3075 -0.3312 0.086 Uiso calc R 1 . . H
C41 0.1829(3) 0.4776(3) -0.2756(2) 0.0732(9) Uani d . 1 . . C
H41 0.1403 0.4829 -0.3329 0.088 Uiso calc R 1 . . H
C42 0.2831(3) 0.5743(3) -0.1917(2) 0.0655(8) Uani d . 1 . . C
H42 0.3089 0.6442 -0.1939 0.079 Uiso calc R 1 . . H

loop_
_atom_site_aniso_label
_atom_site_aniso_U_11
_atom_site_aniso_U_22
_atom_site_aniso_U_33
_atom_site_aniso_U_12
_atom_site_aniso_U_13
_atom_site_aniso_U_23
S1 0.0499(4) 0.0379(4) 0.0611(5) 0.0049(3) 0.0258(4) 0.0160(4)
N1 0.0426(13) 0.0335(13) 0.0604(16) 0.0087(11) 0.0220(12) 0.0153(12)
N2 0.0568(15) 0.0319(13) 0.0528(15) 0.0098(12) 0.0265(12) 0.0164(12)
C1 0.0422(15) 0.0351(15) 0.0501(17) 0.0118(12) 0.0145(13) 0.0203(13)
C2 0.0545(16) 0.0457(16) 0.0559(17) 0.0246(14) 0.0294(14) 0.0287(14)
C3 0.0431(15) 0.0511(17) 0.0558(18) 0.0160(13) 0.0185(13) 0.0339(15)
C4 0.0397(15) 0.0426(16) 0.0542(17) 0.0113(13) 0.0148(13) 0.0294(14)
C5 0.0422(15) 0.0497(17) 0.0557(18) 0.0073(13) 0.0116(13) 0.0328(15)
C6 0.054(4) 0.063(4) 0.056(4) -0.006(3) 0.011(3) 0.034(3)
C7 0.059(4) 0.072(4) 0.083(5) 0.016(3) 0.037(4) 0.047(4)
C8 0.074(8) 0.079(7) 0.083(8) 0.027(5) 0.028(6) 0.052(6)
C6' 0.088(8) 0.067(6) 0.065(7) -0.003(5) 0.018(5) 0.043(5)
C7' 0.051(5) 0.077(6) 0.093(8) 0.009(4) 0.026(5) 0.050(6)
C8' 0.030(7) 0.050(7) 0.058(8) 0.011(5) 0.032(6) 0.031(6)
C9 0.0488(16) 0.0424(16) 0.0524(17) 0.0144(13) 0.0242(13) 0.0216(14)
C10 0.087(2) 0.056(2) 0.063(2) 0.0269(18) 0.0310(18) 0.0244(18)
C11 0.108(3) 0.081(3) 0.053(2) 0.018(2) 0.020(2) 0.023(2)
C12 0.070(2) 0.097(3) 0.071(3) 0.009(2) 0.0014(19) 0.047(2)
C13 0.075(2) 0.087(3) 0.083(3) 0.035(2) 0.015(2) 0.047(2)
C14 0.076(2) 0.065(2) 0.061(2) 0.0336(18) 0.0241(17) 0.0283(17)
C15 0.0393(15) 0.0420(16) 0.0641(19) 0.0087(13) 0.0139(14) 0.0295(15)
C16 0.0464(16) 0.0409(16) 0.0554(18) 0.0140(13) 0.0074(14) 0.0284(14)
C17 0.0581(18) 0.063(2) 0.0534(19) 0.0163(16) 0.0091(15) 0.0318(17)
C18 0.090(3) 0.084(3) 0.054(2) 0.034(2) 0.0116(19) 0.029(2)
C19 0.086(3) 0.068(2) 0.059(2) 0.015(2) -0.007(2) 0.0188(19)
C20 0.056(2) 0.061(2) 0.084(3) 0.0056(17) 0.0035(19) 0.028(2)
C21 0.0510(18) 0.0530(18) 0.070(2) 0.0134(15) 0.0105(15) 0.0244(17)
S2 0.0634(5) 0.0544(5) 0.0539(5) -0.0036(4) 0.0242(4) 0.0169(4)
N3 0.0540(15) 0.0439(15) 0.0474(16) -0.0030(12) 0.0188(13) 0.0071(13)
N4 0.0507(14) 0.0344(13) 0.0436(15) -0.0009(12) 0.0116(12) 0.0157(12)
C22 0.0458(16) 0.0402(15) 0.0451(16) 0.0074(13) 0.0128(13) 0.0187(14)
C23 0.0443(15) 0.0389(15) 0.0481(16) 0.0118(12) 0.0163(13) 0.0196(13)
C24 0.0404(15) 0.0447(16) 0.0462(16) 0.0114(12) 0.0098(12) 0.0238(14)
C25 0.0429(15) 0.0392(15) 0.0479(17) 0.0070(12) 0.0110(13) 0.0219(14)
C26 0.0424(15) 0.0414(15) 0.0509(17) 0.0065(13) 0.0080(13) 0.0231(14)
C27 0.0549(18) 0.0504(17) 0.0571(19) -0.0026(14) 0.0090(15) 0.0245(15)
C28 0.0491(17) 0.066(2) 0.0587(19) -0.0012(15) 0.0150(15) 0.0275(17)
C29 0.0497(17) 0.0634(19) 0.0544(18) 0.0069(15) 0.0144(14) 0.0282(16)
C30 0.0380(14) 0.0390(15) 0.0404(15) 0.0062(12) 0.0130(12) 0.0174(13)
C31 0.0460(16) 0.0492(17) 0.0511(18) 0.0110(14) 0.0107(13) 0.0222(14)
C32 0.0476(17) 0.071(2) 0.074(2) 0.0144(16) 0.0133(16) 0.044(2)
C33 0.0490(19) 0.115(3) 0.061(2) 0.016(2) 0.0133(16) 0.053(2)
C34 0.065(2) 0.103(3) 0.0382(19) 0.017(2) 0.0160(16) 0.0176(19)
C35 0.0644(19) 0.063(2) 0.0517(19) 0.0252(16) 0.0223(16) 0.0161(16)
C36 0.0518(17) 0.0448(16) 0.0525(18) -0.0020(14) 0.0096(14) 0.0202(15)
C37 0.0470(16) 0.0499(17) 0.0481(17) 0.0112(14) 0.0155(13) 0.0186(14)
C38 0.069(2) 0.0504(19) 0.061(2) 0.0178(16) 0.0106(16) 0.0231(16)
C39 0.080(2) 0.0429(18) 0.074(2) 0.0133(17) 0.0226(19) 0.0157(17)
C40 0.063(2) 0.059(2) 0.054(2) 0.0041(17) 0.0135(16) 0.0040(17)
C41 0.078(2) 0.080(2) 0.0395(18) 0.015(2) 0.0110(16) 0.0191(18)
C42 0.076(2) 0.0575(19) 0.0484(18) 0.0062(17) 0.0174(16) 0.0241(16)

loop_
_atom_type_symbol
_atom_type_description
_atom_type_scat_dispersion_real
_atom_type_scat_dispersion_imag
_atom_type_scat_source
C C 0.0033 0.0016 'International Tables Vol C Tables 4.2.6.8 and 6.1.1.4'
H H 0.0000 0.0000 'International Tables Vol C Tables 4.2.6.8 and 6.1.1.4'
N N 0.0061 0.0033 'International Tables Vol C Tables 4.2.6.8 and 6.1.1.4'
O O 0.0106 0.0060 'International Tables Vol C Tables 4.2.6.8 and 6.1.1.4'
S S 0.1246 0.1234 'International Tables Vol C Tables 4.2.6.8 and 6.1.1.4'

loop_
_geom_angle_atom_site_label_1
_geom_angle_atom_site_label_2
_geom_angle_atom_site_label_3
_geom_angle
_geom_angle_publ_flag
C1 N1 C4 123.3(2) y
C1 N1 H1 114.0(18) ?
C4 N1 H1 121.6(18) ?
C1 N2 C2 124.3(2) y
C1 N2 H2 117.8(18) ?
C2 N2 H2 115.9(18) ?
N2 C1 N1 117.4(2) y
N2 C1 S1 122.23(19) ?
N1 C1 S1 120.4(2) ?
N2 C2 C3 110.0(2) y
N2 C2 C9 111.4(2) ?
C3 C2 C9 112.3(2) ?
N2 C2 H2A 107.6 ?
C3 C2 H2A 107.6 ?
C9 C2 H2A 107.6 ?
C4 C3 C8 125.2(5) ?
C4 C3 C2 120.2(2) y
C8 C3 C2 114.6(4) ?
C4 C3 C8' 121.4(5) ?
C2 C3 C8' 118.1(5) ?
C3 C4 N1 119.6(2) y
C3 C4 C5 122.2(2) ?
N1 C4 C5 118.1(2) ?
C15 C5 C4 121.1(2) ?
C15 C5 C6' 125.5(5) ?
C4 C5 C6' 111.7(5) ?
C15 C5 C6 124.1(3) ?
C4 C5 C6 113.7(3) ?
C7 C6 C5 115.3(5) ?
C7 C6 H6A 108.4 ?
C5 C6 H6A 108.4 ?
C7 C6 H6B 108.4 ?
C5 C6 H6B 108.4 ?
H6A C6 H6B 107.5 ?
C8 C7 C6 111.5(9) ?
C8 C7 H7A 109.3 ?
C6 C7 H7A 109.3 ?
C8 C7 H7B 109.3 ?
C6 C7 H7B 109.3 ?
H7A C7 H7B 108.0 ?
C3 C8 C7 108.1(6) ?
C3 C8 H8A 110.1 ?
C7 C8 H8A 110.1 ?
C3 C8 H8B 110.1 ?
C7 C8 H8B 110.1 ?
H8A C8 H8B 108.4 ?
C5 C6' C7' 105.3(8) ?
C5 C6' H6'A 110.7 ?
C7' C6' H6'A 110.7 ?
C5 C6' H6'B 110.7 ?
C7' C6' H6'B 110.7 ?
H6'A C6' H6'B 108.8 ?
C6' C7' C8' 111.4(11) ?
C6' C7' H7'A 109.4 ?
C8' C7' H7'A 109.4 ?
C6' C7' H7'B 109.4 ?
C8' C7' H7'B 109.4 ?
H7'A C7' H7'B 108.0 ?
C7' C8' C3 111.6(7) ?
C7' C8' H8'A 109.3 ?
C3 C8' H8'A 109.3 ?
C7' C8' H8'B 109.3 ?
C3 C8' H8'B 109.3 ?
H8'A C8' H8'B 108.0 ?
C14 C9 C10 118.5(3) ?
C14 C9 C2 120.9(2) ?
C10 C9 C2 120.7(3) ?
C9 C10 C11 120.4(3) ?
C9 C10 H10 119.8 ?
C11 C10 H10 119.8 ?
C12 C11 C10 120.1(3) ?
C12 C11 H11 120.0 ?
C10 C11 H11 120.0 ?
C11 C12 C13 120.4(3) ?
C11 C12 H12 119.8 ?
C13 C12 H12 119.8 ?
C12 C13 C14 119.7(3) ?
C12 C13 H13 120.1 ?
C14 C13 H13 120.1 ?
C13 C14 C9 121.0(3) ?
C13 C14 H14 119.5 ?
C9 C14 H14 119.5 ?
C5 C15 C16 132.2(3) ?
C5 C15 H15 113.9 ?
C16 C15 H15 113.9 ?
C21 C16 C17 116.9(3) ?
C21 C16 C15 126.4(3) ?
C17 C16 C15 116.7(2) ?
C18 C17 C16 121.7(3) ?
C18 C17 H17 119.2 ?
C16 C17 H17 119.2 ?
C17 C18 C19 119.9(3) ?
C17 C18 H18 120.1 ?
C19 C18 H18 120.1 ?
C20 C19 C18 119.1(3) ?
C20 C19 H19 120.4 ?
C18 C19 H19 120.4 ?
C19 C20 C21 121.2(3) ?
C19 C20 H20 119.4 ?
C21 C20 H20 119.4 ?
C20 C21 C16 121.1(3) ?
C20 C21 H21 119.4 ?
C16 C21 H21 119.4 ?
C22 N3 C25 124.0(2) y
C22 N3 H3 114(2) ?
C25 N3 H3 122(2) ?
C22 N4 C23 128.0(2) y
C22 N4 H4 117.8(19) ?
C23 N4 H4 113.6(18) ?
N4 C22 N3 116.3(2) y
N4 C22 S2 123.5(2) ?
N3 C22 S2 120.2(2) ?
N4 C23 C24 109.8(2) y
N4 C23 C30 111.1(2) ?
C24 C23 C30 113.1(2) ?
N4 C23 H23 107.5 ?
C24 C23 H23 107.5 ?
C30 C23 H23 107.5 ?
C25 C24 C29 123.3(2) ?
C25 C24 C23 121.8(2) y
C29 C24 C23 114.8(2) ?
C24 C25 N3 119.8(2) y
C24 C25 C26 123.1(2) ?
N3 C25 C26 117.0(2) ?
C36 C26 C25 122.2(2) ?
C36 C26 C27 124.5(2) ?
C25 C26 C27 113.3(2) ?
C26 C27 C28 110.4(2) ?
C26 C27 H27A 109.6 ?
C28 C27 H27A 109.6 ?
C26 C27 H27B 109.6 ?
C28 C27 H27B 109.6 ?
H27A C27 H27B 108.1 ?
C27 C28 C29 113.1(2) ?
C27 C28 H28A 109.0 ?
C29 C28 H28A 109.0 ?
C27 C28 H28B 109.0 ?
C29 C28 H28B 109.0 ?
H28A C28 H28B 107.8 ?
C24 C29 C28 112.1(2) ?
C24 C29 H29A 109.2 ?
C28 C29 H29A 109.2 ?
C24 C29 H29B 109.2 ?
C28 C29 H29B 109.2 ?
H29A C29 H29B 107.9 ?
C35 C30 C31 118.6(3) ?
C35 C30 C23 120.4(2) ?
C31 C30 C23 120.9(2) ?
C32 C31 C30 121.5(3) ?
C32 C31 H31 119.3 ?
C30 C31 H31 119.3 ?
C33 C32 C31 119.9(3) ?
C33 C32 H32 120.1 ?
C31 C32 H32 120.1 ?
C34 C33 C32 120.1(3) ?
C34 C33 H33 120.0 ?
C32 C33 H33 120.0 ?
C33 C34 C35 120.5(3) ?
C33 C34 H34 119.7 ?
C35 C34 H34 119.7 ?
C30 C35 C34 119.4(3) ?
C30 C35 H35 120.3 ?
C34 C35 H35 120.3 ?
C26 C36 C37 128.7(3) ?
C26 C36 H36 115.7 ?
C37 C36 H36 115.7 ?
C42 C37 C38 117.4(3) ?
C42 C37 C36 119.2(3) ?
C38 C37 C36 123.4(3) ?
C39 C38 C37 120.4(3) ?
C39 C38 H38 119.8 ?
C37 C38 H38 119.8 ?
C40 C39 C38 121.1(3) ?
C40 C39 H39 119.4 ?
C38 C39 H39 119.4 ?
C39 C40 C41 119.3(3) ?
C39 C40 H40 120.4 ?
C41 C40 H40 120.4 ?
C40 C41 C42 120.0(3) ?
C40 C41 H41 120.0 ?
C42 C41 H41 120.0 ?
C41 C42 C37 121.8(3) ?
C41 C42 H42 119.1 ?
C37 C42 H42 119.1 ?

loop_
_geom_bond_atom_site_label_1
_geom_bond_atom_site_label_2
_geom_bond_distance
_geom_bond_publ_flag
S1 C1 1.696(3) y
N1 C1 1.347(3) y
N1 C4 1.401(3) y
N1 H1 0.85(2) ?
N2 C1 1.318(3) y
N2 C2 1.467(3) y
N2 H2 0.85(3) ?
C2 C3 1.507(3) y
C2 C9 1.522(4) ?
C2 H2A 0.98 ?
C3 C4 1.335(3) y
C3 C8 1.492(7) ?
C3 C8' 1.524(7) ?
C4 C5 1.481(3) ?
C5 C15 1.327(3) y
C5 C6' 1.499(8) ?
C5 C6 1.526(6) ?
C6 C7 1.513(7) ?
C6 H6A 0.97 ?
C6 H6B 0.97 ?
C7 C8 1.510(9) ?
C7 H7A 0.97 ?
C7 H7B 0.97 ?
C8 H8A 0.97 ?
C8 H8B 0.97 ?
C6' C7' 1.515(10) ?
C6' H6'A 0.97 ?
C6' H6'B 0.97 ?
C7' C8' 1.521(10) ?
C7' H7'A 0.97 ?
C7' H7'B 0.97 ?
C8' H8'A 0.97 ?
C8' H8'B 0.97 ?
C9 C14 1.376(4) ?
C9 C10 1.380(4) ?
C10 C11 1.382(4) ?
C10 H10 0.93 ?
C11 C12 1.359(5) ?
C11 H11 0.93 ?
C12 C13 1.366(5) ?
C12 H12 0.93 ?
C13 C14 1.376(4) ?
C13 H13 0.93 ?
C14 H14 0.93 ?
C15 C16 1.473(3) ?
C15 H15 0.93 ?
C16 C21 1.384(4) ?
C16 C17 1.395(4) ?
C17 C18 1.375(4) ?
C17 H17 0.93 ?
C18 C19 1.382(5) ?
C18 H18 0.93 ?
C19 C20 1.357(4) ?
C19 H19 0.93 ?
C20 C21 1.376(4) ?
C20 H20 0.93 ?
C21 H21 0.93 ?
S2 C22 1.679(3) y
N3 C22 1.350(3) y
N3 C25 1.398(3) y
N3 H3 0.82(3) ?
N4 C22 1.319(3) y
N4 C23 1.471(3) y
N4 H4 0.81(2) ?
C23 C24 1.506(3) y
C23 C30 1.519(3) ?
C23 H23 0.98 ?
C24 C25 1.334(3) y
C24 C29 1.496(3) ?
C25 C26 1.477(3) ?
C26 C36 1.334(3) y
C26 C27 1.505(3) ?
C27 C28 1.510(4) ?
C27 H27A 0.97 ?
C27 H27B 0.97 ?
C28 C29 1.517(3) ?
C28 H28A 0.97 ?
C28 H28B 0.97 ?
C29 H29A 0.97 ?
C29 H29B 0.97 ?
C30 C35 1.376(3) ?
C30 C31 1.377(3) ?
C31 C32 1.369(4) ?
C31 H31 0.93 ?
C32 C33 1.361(4) ?
C32 H32 0.93 ?
C33 C34 1.359(4) ?
C33 H33 0.93 ?
C34 C35 1.400(4) ?
C34 H34 0.93 ?
C35 H35 0.93 ?
C36 C37 1.473(3) ?
C36 H36 0.93 ?
C37 C42 1.381(4) ?
C37 C38 1.390(4) ?
C38 C39 1.377(4) ?
C38 H38 0.93 ?
C39 C40 1.364(4) ?
C39 H39 0.93 ?
C40 C41 1.370(4) ?
C40 H40 0.93 ?
C41 C42 1.373(4) ?
C41 H41 0.93 ?
C42 H42 0.93 ?

loop_
_geom_hbond_atom_site_label_D
_geom_hbond_atom_site_label_H
_geom_hbond_atom_site_label_A
_geom_hbond_site_symmetry_A
_geom_hbond_distance_DH
_geom_hbond_distance_HA
_geom_hbond_distance_DA
_geom_hbond_angle_DHA
_geom_hbond_publ_flag
N1 H1 S1 2_566 0.85(3) 2.57(3) 3.396(3) 163(2) y
N2 H2 S2 1_445 0.85(3) 2.52(3) 3.352(3) 167(2) y
N4 H4 S1 1_665 0.80(3) 2.56(3) 3.342(3) 165(3) y

loop_
_geom_torsion_atom_site_label_1
_geom_torsion_atom_site_label_2
_geom_torsion_atom_site_label_3
_geom_torsion_atom_site_label_4
_geom_torsion
C2 N2 C1 N1 -16.9(4)
C2 N2 C1 S1 165.2(2)
C4 N1 C1 N2 -3.3(4)
C4 N1 C1 S1 174.75(19)
C1 N2 C2 C3 26.9(3)
C1 N2 C2 C9 -98.4(3)
N2 C2 C3 C4 -18.7(3)
C9 C2 C3 C4 106.0(3)
N2 C2 C3 C8 161.5(8)
C9 C2 C3 C8 -73.8(8)
N2 C2 C3 C8' 166.6(10)
C9 C2 C3 C8' -68.7(10)
C8 C3 C4 N1 -177.6(9)
C2 C3 C4 N1 2.6(4)
C8' C3 C4 N1 177.1(10)
C8 C3 C4 C5 -1.2(9)
C2 C3 C4 C5 179.0(2)
C8' C3 C4 C5 -6.4(11)
C1 N1 C4 C3 10.1(4)
C1 N1 C4 C5 -166.5(2)
C3 C4 C5 C15 -163.9(3)
N1 C4 C5 C15 12.6(4)
C3 C4 C5 C6' 30.5(6)
N1 C4 C5 C6' -153.0(6)
C3 C4 C5 C6 4.8(5)
N1 C4 C5 C6 -178.7(5)
C15 C5 C6 C7 -169.4(7)
C4 C5 C6 C7 22.3(11)
C6' C5 C6 C7 -67.8(13)
C5 C6 C7 C8 -52.5(14)
C4 C3 C8 C7 -28.2(15)
C2 C3 C8 C7 151.6(8)
C8' C3 C8 C7 22(11)
C6 C7 C8 C3 52.7(15)
C15 C5 C6' C7' 136.9(8)
C4 C5 C6' C7' -58.2(12)
C6 C5 C6' C7' 41.7(11)
C5 C6' C7' C8' 66.6(17)
C6' C7' C8' C3 -44(2)
C4 C3 C8' C7' 12.8(19)
C8 C3 C8' C7' -119(13)
C2 C3 C8' C7' -172.6(10)
N2 C2 C9 C14 75.0(3)
C3 C2 C9 C14 -49.0(3)
N2 C2 C9 C10 -104.0(3)
C3 C2 C9 C10 132.1(3)
C14 C9 C10 C11 1.2(4)
C2 C9 C10 C11 -179.8(3)
C9 C10 C11 C12 -0.1(5)
C10 C11 C12 C13 -1.6(5)
C11 C12 C13 C14 2.2(5)
C12 C13 C14 C9 -1.0(5)
C10 C9 C14 C13 -0.7(4)
C2 C9 C14 C13 -179.7(3)
C4 C5 C15 C16 176.6(2)
C6' C5 C15 C16 -19.9(8)
C6 C5 C15 C16 9.1(7)
C5 C15 C16 C21 -22.0(5)
C5 C15 C16 C17 161.3(3)
C21 C16 C17 C18 0.9(4)
C15 C16 C17 C18 178.0(2)
C16 C17 C18 C19 -2.1(5)
C17 C18 C19 C20 2.1(5)
C18 C19 C20 C21 -1.0(5)
C19 C20 C21 C16 -0.1(5)
C17 C16 C21 C20 0.2(4)
C15 C16 C21 C20 -176.6(3)
C23 N4 C22 N3 -3.2(4)
C23 N4 C22 S2 176.0(2)
C25 N3 C22 N4 6.5(4)
C25 N3 C22 S2 -172.8(2)
C22 N4 C23 C24 -1.5(4)
C22 N4 C23 C30 124.3(3)
N4 C23 C24 C25 3.7(3)
C30 C23 C24 C25 -121.0(3)
N4 C23 C24 C29 -173.4(2)
C30 C23 C24 C29 61.9(3)
C29 C24 C25 N3 175.8(2)
C23 C24 C25 N3 -1.1(4)
C29 C24 C25 C26 -2.1(4)
C23 C24 C25 C26 -179.0(2)
C22 N3 C25 C24 -4.5(4)
C22 N3 C25 C26 173.6(2)
C24 C25 C26 C36 160.7(3)
N3 C25 C26 C36 -17.2(4)
C24 C25 C26 C27 -16.0(4)
N3 C25 C26 C27 166.0(2)
C36 C26 C27 C28 -131.9(3)
C25 C26 C27 C28 44.8(3)
C26 C27 C28 C29 -58.1(3)
C25 C24 C29 C28 -9.9(4)
C23 C24 C29 C28 167.2(2)
C27 C28 C29 C24 39.9(3)
N4 C23 C30 C35 103.4(3)
C24 C23 C30 C35 -132.6(2)
N4 C23 C30 C31 -77.2(3)
C24 C23 C30 C31 46.8(3)
C35 C30 C31 C32 -0.2(4)
C23 C30 C31 C32 -179.6(2)
C30 C31 C32 C33 0.6(4)
C31 C32 C33 C34 -0.7(5)
C32 C33 C34 C35 0.3(5)
C31 C30 C35 C34 -0.2(4)
C23 C30 C35 C34 179.2(2)
C33 C34 C35 C30 0.1(5)
C25 C26 C36 C37 -179.5(3)
C27 C26 C36 C37 -3.1(5)
C26 C36 C37 C42 136.4(3)
C26 C36 C37 C38 -44.6(4)
C42 C37 C38 C39 -1.5(4)
C36 C37 C38 C39 179.5(3)
C37 C38 C39 C40 0.3(5)
C38 C39 C40 C41 0.4(5)
C39 C40 C41 C42 0.1(5)
C40 C41 C42 C37 -1.4(5)
C38 C37 C42 C41 2.0(4)
C36 C37 C42 C41 -178.9(3)
